data_7003840
loop_
_publ_author_name
'Chauhan, Ashok K. S.'
'Singh, Puspendra'
'Srivastava, Ramesh C.'
'Duthie, Andrew'
'Voda, Andreea'

_publ_section_title
;
 Acylmethyl(aryl)tellurium(iv,ii) derivatives: intramolecular secondary
 bonding and steric rigidity
;
_journal_issue 30
_journal_name_full 'Dalton Transactions'
_journal_page_first 4023
_journal_page_last 4028
_journal_paper_doi 10.1039/b800473k
_journal_year 2008
_chemical_formula_moiety 'C15 H16 I2 O Te'
_chemical_formula_sum 'C15 H16 I2 O Te'
_chemical_formula_weight 593.68
_chemical_name_common '(Isopropoylmethyl)(1-naphthyl)tellurium(IV) diiodide'
_chemical_name_systematic
;
?
;
_space_group_IT_number 14
_symmetry_cell_setting monoclinic
_symmetry_space_group_name_Hall '-P 2yn'
_symmetry_space_group_name_H-M 'P 1 21/n 1'
_atom_sites_solution_hydrogens geom
_atom_sites_solution_primary direct
_atom_sites_solution_secondary difmap
_audit_creation_method SHELXL-97
_cell_angle_alpha 90.00
_cell_angle_beta 108.3600(10)
_cell_angle_gamma 90.00
_cell_formula_units_Z 4
_cell_length_a 13.7082(7)
_cell_length_b 7.5978(4)
_cell_length_c 17.1703(9)
_cell_measurement_reflns_used 7638
_cell_measurement_temperature 130(2)
_cell_measurement_theta_max 27.51
_cell_measurement_theta_min 2.96
_cell_volume 1697.29(15)
_computing_cell_refinement 'SMART (Bruker, 2000)'
_computing_data_collection 'SMART (Bruker, 2000)'
_computing_data_reduction 'SAINT (Bruker, 2000)'
_computing_molecular_graphics 'DIAMOND (Brandenberg, 2006)'
_computing_publication_material 'SHELXL97 (Sheldrick, 1997)'
_computing_structure_refinement 'SHELXL97 (Sheldrick, 1997)'
_computing_structure_solution 'SHELXS97 (Sheldrick, 1997)'
_diffrn_ambient_temperature 130(2)
_diffrn_measured_fraction_theta_full 0.989
_diffrn_measured_fraction_theta_max 0.989
_diffrn_measurement_device_type 'CCD area detector'
_diffrn_measurement_method 'phi and omega scans'
_diffrn_radiation_monochromator graphite
_diffrn_radiation_source 'sealed tube'
_diffrn_radiation_type MoK\a
_diffrn_radiation_wavelength 0.71073
_diffrn_reflns_av_R_equivalents 0.0246
_diffrn_reflns_av_sigmaI/netI 0.0280
_diffrn_reflns_limit_h_max 8
_diffrn_reflns_limit_h_min -17
_diffrn_reflns_limit_k_max 8
_diffrn_reflns_limit_k_min -9
_diffrn_reflns_limit_l_max 21
_diffrn_reflns_limit_l_min -21
_diffrn_reflns_number 9943
_diffrn_reflns_theta_full 26.99
_diffrn_reflns_theta_max 26.99
_diffrn_reflns_theta_min 2.29
_exptl_absorpt_coefficient_mu 5.382
_exptl_absorpt_correction_T_max 0.2951
_exptl_absorpt_correction_T_min 0.1956
_exptl_absorpt_correction_type multi-scan
_exptl_absorpt_process_details 'SADABS (Bruker, 2000)'
_exptl_crystal_colour Red-black
_exptl_crystal_density_diffrn 2.323
_exptl_crystal_density_method 'not measured'
_exptl_crystal_description Block
_exptl_crystal_F_000 1088
_exptl_crystal_size_max 0.45
_exptl_crystal_size_mid 0.35
_exptl_crystal_size_min 0.30
_refine_diff_density_max 1.302
_refine_diff_density_min -2.004
_refine_diff_density_rms 0.157
_refine_ls_extinction_method none
_refine_ls_goodness_of_fit_ref 1.102
_refine_ls_hydrogen_treatment constr
_refine_ls_matrix_type full
_refine_ls_number_parameters 174
_refine_ls_number_reflns 3663
_refine_ls_number_restraints 3
_refine_ls_restrained_S_all 1.102
_refine_ls_R_factor_all 0.0321
_refine_ls_R_factor_gt 0.0300
_refine_ls_shift/su_max 0.000
_refine_ls_shift/su_mean 0.000
_refine_ls_structure_factor_coef Fsqd
_refine_ls_weighting_details 'calc w=1/[\s^2^(Fo^2^)+(0.0335P)^2^+5.0281P] where P=(Fo^2^+2Fc^2^)/3'
_refine_ls_weighting_scheme calc
_refine_ls_wR_factor_gt 0.0734
_refine_ls_wR_factor_ref 0.0747
_reflns_number_gt 3488
_reflns_number_total 3663
_reflns_threshold_expression >2sigma(I)
_cod_data_source_file b800473k.txt
_cod_data_source_block 1Ac
_cod_depositor_comments
;
The following automatic conversions were performed:
'_symmetry_cell_setting' value 'Monoclinic' changed to 'monoclinic'
according to '/home/saulius/struct/CIF-dictionaries/cif_core.dic'
dictionary named 'cif_core.dic' version 2.4.1 from 2010-06-29.

Automatic conversion script
Id: cif_fix_enum 1527 2010-12-29 10:47:43Z saulius 
;
_cod_original_sg_symbol_H-M 'P 21/n'
_cod_database_code 7003840

loop_
_symmetry_equiv_pos_as_xyz
'x, y, z'
'-x+1/2, y+1/2, -z+1/2'
'-x, -y, -z'
'x-1/2, -y-1/2, z-1/2'

loop_
_atom_site_label
_atom_site_type_symbol
_atom_site_fract_x
_atom_site_fract_y
_atom_site_fract_z
_atom_site_U_iso_or_equiv
_atom_site_adp_type
_atom_site_occupancy
_atom_site_symmetry_multiplicity
_atom_site_calc_flag
_atom_site_refinement_flags
_atom_site_disorder_assembly
_atom_site_disorder_group
C1 C 0.5115(4) -0.0131(6) 0.2170(3) 0.0275(9) Uani 1 1 d . A .
C2 C 0.5223(4) 0.1408(6) 0.2612(3) 0.0352(11) Uani 1 1 d . . .
H2 H 0.4769 0.2363 0.2403 0.042 Uiso 1 1 calc R . .
C3 C 0.6002(5) 0.1577(7) 0.3373(3) 0.0400(12) Uani 1 1 d . . .
H3 H 0.6077 0.2647 0.3673 0.048 Uiso 1 1 calc R . .
C4 C 0.6644(4) 0.0204(7) 0.3677(3) 0.0358(11) Uani 1 1 d . . .
H4 H 0.7162 0.0326 0.4194 0.043 Uiso 1 1 calc R . .
C5 C 0.7246(4) -0.2827(7) 0.3559(3) 0.0346(11) Uani 1 1 d . . .
H5 H 0.7759 -0.2714 0.4079 0.041 Uiso 1 1 calc R . .
C6 C 0.7178(4) -0.4344(7) 0.3130(3) 0.0359(11) Uani 1 1 d . . .
H6 H 0.7638 -0.5285 0.3353 0.043 Uiso 1 1 calc R . .
C7 C 0.6429(4) -0.4534(6) 0.2353(3) 0.0309(10) Uani 1 1 d . . .
H7 H 0.6397 -0.5594 0.2052 0.037 Uiso 1 1 calc R . .
C8 C 0.5752(3) -0.3206(6) 0.2032(3) 0.0263(9) Uani 1 1 d . . .
H8 H 0.5245 -0.3357 0.1512 0.032 Uiso 1 1 calc R . .
C9 C 0.6564(4) -0.1401(6) 0.3244(3) 0.0293(9) Uani 1 1 d . . .
C10 C 0.5795(3) -0.1591(6) 0.2467(3) 0.0260(9) Uani 1 1 d . . .
C11 C 0.2904(4) 0.1355(6) 0.1404(3) 0.0322(10) Uani 1 1 d . A .
H11A H 0.2832 0.0908 0.1924 0.039 Uiso 1 1 calc R . .
H11B H 0.3173 0.2573 0.1495 0.039 Uiso 1 1 calc R . .
C12 C 0.1884(5) 0.1331(9) 0.0744(4) 0.0463(14) Uani 1 1 d . . .
C13 C 0.1059(6) 0.2214(12) 0.1059(5) 0.034(2) Uiso 0.625(12) 1 d PD A 1
H13 H 0.1398 0.2895 0.1572 0.041 Uiso 0.625(12) 1 calc PR A 1
C14 C 0.0443(8) 0.0695(15) 0.1245(7) 0.046(3) Uiso 0.625(12) 1 d PD A 1
H14A H -0.0050 0.1150 0.1503 0.069 Uiso 0.625(12) 1 calc PR A 1
H14B H 0.0910 -0.0136 0.1617 0.069 Uiso 0.625(12) 1 calc PR A 1
H14C H 0.0071 0.0092 0.0732 0.069 Uiso 0.625(12) 1 calc PR A 1
C15 C 0.0359(7) 0.3420(12) 0.0409(6) 0.046(2) Uiso 0.625(12) 1 d PD A 1
H15A H 0.0023 0.2738 -0.0087 0.069 Uiso 0.625(12) 1 calc PR A 1
H15B H 0.0769 0.4364 0.0278 0.069 Uiso 0.625(12) 1 calc PR A 1
H15C H -0.0164 0.3933 0.0620 0.069 Uiso 0.625(12) 1 calc PR A 1
C13' C 0.0797(10) 0.1501(16) 0.0816(8) 0.031(3) Uiso 0.375(12) 1 d PD A 2
H13' H 0.0256 0.1449 0.0267 0.037 Uiso 0.375(12) 1 calc PR A 2
C14' C 0.0604(8) 0.0157(15) 0.1405(7) 0.012(2) Uiso 0.375(12) 1 d PD A 2
H14D H 0.0447 -0.0987 0.1130 0.019 Uiso 0.375(12) 1 calc PR A 2
H14E H 0.0022 0.0539 0.1579 0.019 Uiso 0.375(12) 1 calc PR A 2
H14F H 0.1219 0.0051 0.1886 0.019 Uiso 0.375(12) 1 calc PR A 2
C15' C 0.0888(10) 0.3365(15) 0.1193(8) 0.030(3) Uiso 0.375(12) 1 d PD A 2
H15D H 0.0222 0.3719 0.1243 0.045 Uiso 0.375(12) 1 calc PR A 2
H15E H 0.1093 0.4199 0.0838 0.045 Uiso 0.375(12) 1 calc PR A 2
H15F H 0.1406 0.3359 0.1737 0.045 Uiso 0.375(12) 1 calc PR A 2
O O 0.1826(3) 0.0816(7) 0.0061(2) 0.0543(11) Uani 1 1 d . A .
Te Te 0.39339(2) -0.02851(3) 0.101540(16) 0.02229(8) Uani 1 1 d . . .
I1 I 0.46448(2) 0.27952(4) 0.036049(17) 0.02660(9) Uani 1 1 d . A .
I2 I 0.28242(3) -0.32583(4) 0.14530(2) 0.03919(10) Uani 1 1 d . A .

loop_
_atom_site_aniso_label
_atom_site_aniso_U_11
_atom_site_aniso_U_22
_atom_site_aniso_U_33
_atom_site_aniso_U_23
_atom_site_aniso_U_13
_atom_site_aniso_U_12
C1 0.041(2) 0.024(2) 0.020(2) -0.0003(16) 0.0123(18) -0.0058(19)
C2 0.057(3) 0.022(2) 0.027(2) -0.0013(17) 0.014(2) -0.004(2)
C3 0.067(4) 0.027(2) 0.026(2) -0.0046(18) 0.015(2) -0.015(2)
C4 0.044(3) 0.038(3) 0.023(2) -0.0004(19) 0.009(2) -0.015(2)
C5 0.024(2) 0.045(3) 0.033(3) 0.007(2) 0.0064(19) -0.008(2)
C6 0.025(2) 0.043(3) 0.042(3) 0.008(2) 0.013(2) 0.006(2)
C7 0.031(2) 0.032(2) 0.036(3) -0.0002(19) 0.019(2) 0.0007(19)
C8 0.030(2) 0.027(2) 0.025(2) 0.0006(17) 0.0129(18) -0.0023(18)
C9 0.032(2) 0.031(2) 0.027(2) 0.0040(18) 0.0122(19) -0.0085(19)
C10 0.030(2) 0.029(2) 0.024(2) 0.0010(17) 0.0140(18) -0.0067(18)
C11 0.048(3) 0.024(2) 0.034(2) 0.0035(18) 0.027(2) 0.005(2)
C12 0.046(3) 0.061(4) 0.042(3) 0.020(3) 0.029(3) 0.012(3)
O 0.035(2) 0.097(4) 0.035(2) 0.013(2) 0.0161(17) 0.009(2)
Te 0.03087(16) 0.02011(14) 0.01869(14) -0.00140(9) 0.01181(11) -0.00027(10)
I1 0.03310(16) 0.02593(15) 0.02330(15) 0.00366(10) 0.01251(12) -0.00027(11)
I2 0.0553(2) 0.02514(16) 0.0465(2) -0.00002(13) 0.02946(17) -0.00633(14)

loop_
_atom_type_symbol
_atom_type_description
_atom_type_scat_dispersion_real
_atom_type_scat_dispersion_imag
_atom_type_scat_source
C C 0.0033 0.0016 'International Tables Vol C Tables 4.2.6.8 and 6.1.1.4'
H H 0.0000 0.0000 'International Tables Vol C Tables 4.2.6.8 and 6.1.1.4'
O O 0.0106 0.0060 'International Tables Vol C Tables 4.2.6.8 and 6.1.1.4'
Te Te -0.5308 1.6751 'International Tables Vol C Tables 4.2.6.8 and 6.1.1.4'
I I -0.4742 1.8119 'International Tables Vol C Tables 4.2.6.8 and 6.1.1.4'

loop_
_geom_angle_atom_site_label_1
_geom_angle_atom_site_label_2
_geom_angle_atom_site_label_3
_geom_angle
_geom_angle_site_symmetry_1
_geom_angle_site_symmetry_3
_geom_angle_publ_flag
C2 C1 C10 121.0(4) . . ?
C2 C1 Te 118.6(4) . . ?
C10 C1 Te 120.4(3) . . ?
C1 C2 C3 120.5(5) . . ?
C1 C2 H2 119.7 . . ?
C3 C2 H2 119.7 . . ?
C4 C3 C2 119.7(5) . . ?
C4 C3 H3 120.1 . . ?
C2 C3 H3 120.1 . . ?
C3 C4 C9 121.7(4) . . ?
C3 C4 H4 119.1 . . ?
C9 C4 H4 119.1 . . ?
C6 C5 C9 121.1(5) . . ?
C6 C5 H5 119.4 . . ?
C9 C5 H5 119.4 . . ?
C5 C6 C7 120.4(5) . . ?
C5 C6 H6 119.8 . . ?
C7 C6 H6 119.8 . . ?
C8 C7 C6 120.4(5) . . ?
C8 C7 H7 119.8 . . ?
C6 C7 H7 119.8 . . ?
C7 C8 C10 120.9(4) . . ?
C7 C8 H8 119.6 . . ?
C10 C8 H8 119.6 . . ?
C4 C9 C5 121.6(4) . . ?
C4 C9 C10 119.5(4) . . ?
C5 C9 C10 118.9(4) . . ?
C9 C10 C8 118.3(4) . . ?
C9 C10 C1 117.4(4) . . ?
C8 C10 C1 124.3(4) . . ?
C12 C11 Te 107.9(3) . . ?
C12 C11 H11A 110.1 . . ?
Te C11 H11A 110.1 . . ?
C12 C11 H11B 110.1 . . ?
Te C11 H11B 110.1 . . ?
H11A C11 H11B 108.4 . . ?
O C12 C11 119.7(5) . . ?
O C12 C13' 109.5(7) . . ?
C11 C12 C13' 129.5(6) . . ?
O C12 C13 130.0(6) . . ?
C11 C12 C13 109.9(5) . . ?
C14 C13 C15 110.2(8) . . ?
C14 C13 C12 105.0(7) . . ?
C15 C13 C12 111.4(7) . . ?
C14 C13 H13 110.1 . . ?
C15 C13 H13 110.1 . . ?
C12 C13 H13 110.1 . . ?
C14' C13' C12 111.9(9) . . ?
C14' C13' C15' 110.2(10) . . ?
C12 C13' C15' 99.1(10) . . ?
C14' C13' H13' 111.7 . . ?
C12 C13' H13' 111.7 . . ?
C15' C13' H13' 111.7 . . ?
C13' C14' H14D 109.5 . . ?
C13' C14' H14E 109.5 . . ?
H14D C14' H14E 109.5 . . ?
C13' C14' H14F 109.5 . . ?
H14D C14' H14F 109.5 . . ?
H14E C14' H14F 109.5 . . ?
C13' C15' H15D 109.5 . . ?
C13' C15' H15E 109.5 . . ?
H15D C15' H15E 109.5 . . ?
C13' C15' H15F 109.5 . . ?
H15D C15' H15F 109.5 . . ?
H15E C15' H15F 109.5 . . ?
C1 Te C11 93.48(19) . . ?
C1 Te I1 93.84(12) . . ?
C11 Te I1 89.20(12) . . ?
C1 Te I2 96.12(12) . . ?
C11 Te I2 85.58(13) . . ?
I1 Te I2 169.009(15) . . ?

loop_
_geom_bond_atom_site_label_1
_geom_bond_atom_site_label_2
_geom_bond_distance
_geom_bond_site_symmetry_2
_geom_bond_publ_flag
C1 C2 1.377(6) . ?
C1 C10 1.436(7) . ?
C1 Te 2.131(5) . ?
C2 C3 1.408(7) . ?
C2 H2 0.9500 . ?
C3 C4 1.359(8) . ?
C3 H3 0.9500 . ?
C4 C9 1.414(7) . ?
C4 H4 0.9500 . ?
C5 C6 1.356(8) . ?
C5 C9 1.422(7) . ?
C5 H5 0.9500 . ?
C6 C7 1.411(7) . ?
C6 H6 0.9500 . ?
C7 C8 1.365(7) . ?
C7 H7 0.9500 . ?
C8 C10 1.428(6) . ?
C8 H8 0.9500 . ?
C9 C10 1.423(6) . ?
C11 C12 1.497(8) . ?
C11 Te 2.141(5) . ?
C11 H11A 0.9900 . ?
C11 H11B 0.9900 . ?
C12 O 1.215(7) . ?
C12 C13' 1.539(14) . ?
C12 C13 1.551(10) . ?
C13 C14 1.522(12) . ?
C13 C15 1.527(11) . ?
C13 H13 1.0000 . ?
C14 H14A 0.9800 . ?
C14 H14B 0.9800 . ?
C14 H14C 0.9800 . ?
C15 H15A 0.9800 . ?
C15 H15B 0.9800 . ?
C15 H15C 0.9800 . ?
C13' C14' 1.517(14) . ?
C13' C15' 1.546(14) . ?
C13' H13' 1.0000 . ?
C14' H14D 0.9800 . ?
C14' H14E 0.9800 . ?
C14' H14F 0.9800 . ?
C15' H15D 0.9800 . ?
C15' H15E 0.9800 . ?
C15' H15F 0.9800 . ?
Te I1 2.8951(4) . ?
Te I2 2.9499(4) . ?
